data_4065742
loop_
_publ_author_name
'Chaplin, Adrian B.'
'Weller, Andrew S.'

_publ_section_title
;
 C&#x2212;C Bond Activation of a Cyclopropyl Phosphine: Isolation and
 Reactivity of a Tetrameric Rhodacyclobutane
;
_journal_issue 10
_journal_name_full Organometallics
_journal_page_first 2332
_journal_paper_doi 10.1021/om100105p
_journal_volume 29
_journal_year 2010
_chemical_formula_moiety 'C30 H58 Cl P2 Rh, 0.5(C6 H4 F2)'
_chemical_formula_sum 'C33 H60 Cl F P2 Rh'
_chemical_formula_weight 676.11
_chemical_melting_point ?
_space_group_IT_number 15
_symmetry_cell_setting monoclinic
_symmetry_space_group_name_Hall '-C 2yc'
_symmetry_space_group_name_H-M 'C 1 2/c 1'
_atom_sites_solution_hydrogens geom
_atom_sites_solution_primary direct
_atom_sites_solution_secondary difmap
_audit_creation_method SHELXL-97
_cell_angle_alpha 90.00
_cell_angle_beta 92.2748(5)
_cell_angle_gamma 90.00
_cell_formula_units_Z 8
_cell_length_a 20.1059(2)
_cell_length_b 13.0009(2)
_cell_length_c 26.4447(4)
_cell_measurement_reflns_used 7788
_cell_measurement_temperature 150(2)
_cell_measurement_theta_max 27.485
_cell_measurement_theta_min 5.097
_cell_volume 6907.06(16)
_computing_cell_refinement 'Denzo/Scalepack (Otwinowski & Minor 1997)'
_computing_data_collection 'Collect (Nonius BV, 1997-2000)'
_computing_data_reduction 'Denzo/Scalepack (Otwinowski & Minor 1997)'
_computing_molecular_graphics 'ORTEP3 (Farrugia, 1997)'
_computing_publication_material 'Bruker SHELXTL'
_computing_structure_refinement 'SHELXL-97 (Sheldrick, 2008)'
_computing_structure_solution 'SHELXS-97 (Sheldrick, 2008)'
_diffrn_ambient_temperature 150(2)
_diffrn_detector_area_resol_mean 9
_diffrn_measured_fraction_theta_full 0.992
_diffrn_measured_fraction_theta_max 0.992
_diffrn_measurement_device '95mm CCD camera on \k-goniostat'
_diffrn_measurement_device_type KappaCCD
_diffrn_measurement_method CCD
_diffrn_radiation_monochromator 'horizonally mounted graphite crystal'
_diffrn_radiation_source 'fine-focus sealed tube'
_diffrn_radiation_type MoK\a
_diffrn_radiation_wavelength 0.71073
_diffrn_reflns_av_R_equivalents 0.0294
_diffrn_reflns_av_sigmaI/netI 0.0498
_diffrn_reflns_limit_h_max 25
_diffrn_reflns_limit_h_min -25
_diffrn_reflns_limit_k_max 16
_diffrn_reflns_limit_k_min -16
_diffrn_reflns_limit_l_max 33
_diffrn_reflns_limit_l_min -33
_diffrn_reflns_number 13500
_diffrn_reflns_theta_full 26.37
_diffrn_reflns_theta_max 26.37
_diffrn_reflns_theta_min 5.13
_exptl_absorpt_coefficient_mu 0.690
_exptl_absorpt_correction_T_max 1.0
_exptl_absorpt_correction_T_min 0.862
_exptl_absorpt_correction_type multi-scan
_exptl_absorpt_process_details 'Denzo/Scalepack (Otwinowski & Minor 1997)'
_exptl_crystal_colour yellow
_exptl_crystal_density_diffrn 1.300
_exptl_crystal_density_meas ?
_exptl_crystal_density_method 'not measured'
_exptl_crystal_description block
_exptl_crystal_F_000 2872
_exptl_crystal_size_max 0.1
_exptl_crystal_size_mid 0.04
_exptl_crystal_size_min 0.02
_refine_diff_density_max 0.449
_refine_diff_density_min -0.536
_refine_diff_density_rms 0.060
_refine_ls_extinction_method none
_refine_ls_goodness_of_fit_ref 1.029
_refine_ls_hydrogen_treatment constr
_refine_ls_matrix_type full
_refine_ls_number_parameters 367
_refine_ls_number_reflns 7003
_refine_ls_number_restraints 30
_refine_ls_restrained_S_all 1.029
_refine_ls_R_factor_all 0.0446
_refine_ls_R_factor_gt 0.0314
_refine_ls_shift/su_max 0.002
_refine_ls_shift/su_mean 0.000
_refine_ls_structure_factor_coef Fsqd
_refine_ls_weighting_details 'calc w=1/[\s^2^(Fo^2^)+(0.0130P)^2^+7.0868P] where P=(Fo^2^+2Fc^2^)/3'
_refine_ls_weighting_scheme calc
_refine_ls_wR_factor_gt 0.0634
_refine_ls_wR_factor_ref 0.0685
_reflns_number_gt 5727
_reflns_number_total 7003
_reflns_threshold_expression >2sigma(I)
_cod_data_source_file om100105p_si_001.cif
_cod_data_source_block 4b
_cod_depositor_comments
;
The following automatic conversions were performed:

'_chemical_melting_point' value 'not measured' was changed to '?' -
the value is undefined or not given.

'_symmetry_cell_setting' value
'Monoclinic' changed to 'monoclinic' according to
/home/saulius/struct/CIF-dictionaries/cif_core.dic dictionary named
'cif_core.dic' version 2.4.1 from 2010-06-29.

Automatic conversion script
Id: cif_fix_values 1715 2011-07-08 13:25:40Z adriana 

The following automatic conversions were performed:

'_exptl_crystal_density_meas' value 'not measured' was changed to '?'
- the value is perceived as not measured.

Automatic conversion script
Id: cif_fix_values 3008 2015-01-20 13:52:24Z robertas 
;
_cod_original_sg_symbol_H-M C2/c
_cod_database_code 4065742

loop_
_symmetry_equiv_pos_as_xyz
'x, y, z'
'-x, y, -z+1/2'
'x+1/2, y+1/2, z'
'-x+1/2, y+1/2, -z+1/2'
'-x, -y, -z'
'x, -y, z-1/2'
'-x+1/2, -y+1/2, -z'
'x+1/2, -y+1/2, z-1/2'

loop_
_atom_site_label
_atom_site_type_symbol
_atom_site_fract_x
_atom_site_fract_y
_atom_site_fract_z
_atom_site_U_iso_or_equiv
_atom_site_adp_type
_atom_site_occupancy
_atom_site_symmetry_multiplicity
_atom_site_calc_flag
_atom_site_refinement_flags
_atom_site_disorder_assembly
_atom_site_disorder_group
Rh1 Rh 0.135120(8) 0.850908(12) 0.359532(6) 0.02377(6) Uani 1 1 d . . .
P1 P 0.09274(3) 0.72399(4) 0.41258(2) 0.02593(13) Uani 1 1 d . . .
P2 P 0.17545(3) 0.97387(4) 0.30325(2) 0.02497(13) Uani 1 1 d . . .
Cl1 Cl 0.21323(3) 0.91102(5) 0.42607(2) 0.04287(16) Uani 1 1 d . . .
C1 C 0.01973(10) 0.68909(18) 0.37131(9) 0.0317(5) Uani 1 1 d . . .
H1A H 0.0205 0.6150 0.3628 0.038 Uiso 1 1 calc R . .
H1B H -0.0222 0.7046 0.3882 0.038 Uiso 1 1 calc R . .
C2 C 0.02581(11) 0.75500(18) 0.32358(9) 0.0342(5) Uani 1 1 d . . .
H2 H -0.0102 0.7426 0.2971 0.041 Uiso 1 1 calc R . .
C3 C 0.09567(11) 0.75329(18) 0.30352(9) 0.0330(5) Uani 1 1 d . . .
H3A H 0.0978 0.7828 0.2691 0.040 Uiso 1 1 calc R . .
H3B H 0.1160 0.6839 0.3046 0.040 Uiso 1 1 calc R . .
C4 C 0.03511(11) 0.86784(18) 0.33780(10) 0.0356(6) Uani 1 1 d . . .
H4A H 0.0074 0.8892 0.3661 0.043 Uiso 1 1 calc R . .
H4B H 0.0280 0.9148 0.3086 0.043 Uiso 1 1 calc R . .
C5 C 0.14461(11) 0.60365(17) 0.42169(9) 0.0333(5) Uani 1 1 d . . .
C6 C 0.15721(12) 0.55542(19) 0.37001(10) 0.0394(6) Uani 1 1 d . . .
H6A H 0.1828 0.4918 0.3749 0.059 Uiso 1 1 calc R . .
H6B H 0.1823 0.6038 0.3497 0.059 Uiso 1 1 calc R . .
H6C H 0.1145 0.5399 0.3525 0.059 Uiso 1 1 calc R . .
C7 C 0.11183(14) 0.5216(2) 0.45406(11) 0.0502(7) Uani 1 1 d . . .
H7A H 0.0664 0.5087 0.4407 0.075 Uiso 1 1 calc R . .
H7B H 0.1104 0.5459 0.4891 0.075 Uiso 1 1 calc R . .
H7C H 0.1377 0.4578 0.4531 0.075 Uiso 1 1 calc R . .
C8 C 0.21348(13) 0.6331(2) 0.44496(11) 0.0469(7) Uani 1 1 d . . .
H8A H 0.2084 0.6601 0.4792 0.070 Uiso 1 1 calc R . .
H8B H 0.2337 0.6857 0.4240 0.070 Uiso 1 1 calc R . .
H8C H 0.2421 0.5720 0.4465 0.070 Uiso 1 1 calc R . .
C9 C 0.05808(12) 0.7623(2) 0.47547(10) 0.0412(6) Uani 1 1 d . . .
C10 C 0.02554(15) 0.8678(2) 0.46764(12) 0.0556(8) Uani 1 1 d . . .
H10A H 0.0111 0.8940 0.5002 0.083 Uiso 1 1 calc R . .
H10B H -0.0131 0.8613 0.4440 0.083 Uiso 1 1 calc R . .
H10C H 0.0578 0.9155 0.4537 0.083 Uiso 1 1 calc R . .
C11 C 0.00488(15) 0.6876(2) 0.49414(12) 0.0571(8) Uani 1 1 d . . .
H11A H 0.0264 0.6240 0.5062 0.086 Uiso 1 1 calc R . .
H11B H -0.0270 0.6717 0.4662 0.086 Uiso 1 1 calc R . .
H11C H -0.0186 0.7196 0.5219 0.086 Uiso 1 1 calc R . .
C12 C 0.11404(15) 0.7732(2) 0.51673(10) 0.0542(7) Uani 1 1 d . . .
H12A H 0.1489 0.8186 0.5046 0.081 Uiso 1 1 calc R . .
H12B H 0.1331 0.7053 0.5245 0.081 Uiso 1 1 calc R . .
H12C H 0.0958 0.8025 0.5474 0.081 Uiso 1 1 calc R . .
C13 C 0.15205(11) 0.96034(16) 0.23466(8) 0.0285(5) Uani 1 1 d . . .
H13 H 0.1039 0.9408 0.2332 0.034 Uiso 1 1 calc R . .
C14 C 0.15688(12) 1.05674(18) 0.20099(9) 0.0342(5) Uani 1 1 d . . .
H14A H 0.1334 1.1148 0.2167 0.041 Uiso 1 1 calc R . .
H14B H 0.2042 1.0763 0.1982 0.041 Uiso 1 1 calc R . .
C15 C 0.12594(12) 1.0357(2) 0.14834(9) 0.0407(6) Uani 1 1 d . . .
H15A H 0.0775 1.0247 0.1510 0.049 Uiso 1 1 calc R . .
H15B H 0.1322 1.0968 0.1267 0.049 Uiso 1 1 calc R . .
C16 C 0.15606(13) 0.9423(2) 0.12326(10) 0.0446(6) Uani 1 1 d . . .
H16A H 0.1304 0.9269 0.0915 0.053 Uiso 1 1 calc R . .
H16B H 0.2023 0.9583 0.1145 0.053 Uiso 1 1 calc R . .
C17 C 0.15621(12) 0.8481(2) 0.15726(9) 0.0395(6) Uani 1 1 d . . .
H17A H 0.1809 0.7918 0.1412 0.047 Uiso 1 1 calc R . .
H17B H 0.1099 0.8247 0.1612 0.047 Uiso 1 1 calc R . .
C18 C 0.18828(11) 0.87118(18) 0.20933(9) 0.0334(5) Uani 1 1 d . . .
H18A H 0.2357 0.8895 0.2057 0.040 Uiso 1 1 calc R . .
H18B H 0.1864 0.8091 0.2309 0.040 Uiso 1 1 calc R . .
C19 C 0.14979(11) 1.10842(16) 0.31576(9) 0.0277(5) Uani 1 1 d . . .
H19 H 0.1699 1.1527 0.2895 0.033 Uiso 1 1 calc R . .
C20 C 0.07390(11) 1.12006(17) 0.30947(10) 0.0352(5) Uani 1 1 d . . .
H20A H 0.0589 1.0950 0.2756 0.042 Uiso 1 1 calc R . .
H20B H 0.0523 1.0774 0.3351 0.042 Uiso 1 1 calc R . .
C21 C 0.05290(12) 1.23246(19) 0.31551(11) 0.0441(6) Uani 1 1 d . . .
H21A H 0.0714 1.2741 0.2881 0.053 Uiso 1 1 calc R . .
H21B H 0.0038 1.2374 0.3126 0.053 Uiso 1 1 calc R . .
C22 C 0.07737(14) 1.2748(2) 0.36628(11) 0.0507(7) Uani 1 1 d . . .
H22A H 0.0550 1.2382 0.3937 0.061 Uiso 1 1 calc R . .
H22B H 0.0657 1.3486 0.3684 0.061 Uiso 1 1 calc R . .
C23 C 0.15252(13) 1.26224(18) 0.37366(10) 0.0430(6) Uani 1 1 d . . .
H23A H 0.1667 1.2865 0.4079 0.052 Uiso 1 1 calc R . .
H23B H 0.1750 1.3053 0.3486 0.052 Uiso 1 1 calc R . .
C24 C 0.17356(13) 1.14994(17) 0.36742(10) 0.0369(6) Uani 1 1 d . . .
H24A H 0.2227 1.1448 0.3709 0.044 Uiso 1 1 calc R . .
H24B H 0.1545 1.1078 0.3944 0.044 Uiso 1 1 calc R . .
C25 C 0.26729(10) 0.97680(16) 0.31194(9) 0.0291(5) Uani 1 1 d . . .
H25 H 0.2754 1.0006 0.3476 0.035 Uiso 1 1 calc R . .
C26 C 0.30683(11) 1.05248(18) 0.28028(10) 0.0343(5) Uani 1 1 d . . .
H26A H 0.3059 1.0296 0.2446 0.041 Uiso 1 1 calc R . .
H26B H 0.2862 1.1215 0.2815 0.041 Uiso 1 1 calc R . .
C27 C 0.37894(11) 1.05808(19) 0.30092(11) 0.0404(6) Uani 1 1 d . . .
H27A H 0.4046 1.1047 0.2794 0.049 Uiso 1 1 calc R . .
H27B H 0.3799 1.0869 0.3356 0.049 Uiso 1 1 calc R . .
C28 C 0.41157(12) 0.9518(2) 0.30204(12) 0.0484(7) Uani 1 1 d . . .
H28A H 0.4155 0.9267 0.2669 0.058 Uiso 1 1 calc R . .
H28B H 0.4570 0.9573 0.3177 0.058 Uiso 1 1 calc R . .
C29 C 0.37159(12) 0.87519(19) 0.33161(12) 0.0451(7) Uani 1 1 d . . .
H29A H 0.3719 0.8961 0.3676 0.054 Uiso 1 1 calc R . .
H29B H 0.3925 0.8064 0.3297 0.054 Uiso 1 1 calc R . .
C30 C 0.29952(11) 0.86910(17) 0.31066(11) 0.0368(6) Uani 1 1 d . . .
H30A H 0.2740 0.8206 0.3313 0.044 Uiso 1 1 calc R . .
H30B H 0.2987 0.8432 0.2754 0.044 Uiso 1 1 calc R . .
C101 C 0.22623(14) 0.3357(2) 0.52457(10) 0.0465(7) Uani 1 1 d U . .
H101 H 0.2096 0.3940 0.5416 0.056 Uiso 0.75 1 calc PR A 1
F101 F 0.1916(3) 0.4089(5) 0.5520(2) 0.0526(15) Uani 0.25 1 d PU B 2
C102 C 0.19053(14) 0.2456(2) 0.52238(10) 0.0494(7) Uani 1 1 d U B .
H102 H 0.1488 0.2424 0.5379 0.059 Uiso 0.50 1 calc PR C 3
F102 F 0.13252(17) 0.2442(3) 0.54381(14) 0.0778(11) Uani 0.50 1 d PU B 4
C103 C 0.21378(15) 0.1597(2) 0.49821(11) 0.0484(7) Uani 1 1 d U . .
H103 H 0.1885 0.0980 0.4973 0.058 Uiso 0.75 1 calc PR B 5
F103 F 0.1710(4) 0.0856(5) 0.4966(3) 0.0668(19) Uani 0.25 1 d PU B 6

loop_
_atom_site_aniso_label
_atom_site_aniso_U_11
_atom_site_aniso_U_22
_atom_site_aniso_U_33
_atom_site_aniso_U_23
_atom_site_aniso_U_13
_atom_site_aniso_U_12
Rh1 0.02441(10) 0.02141(10) 0.02538(11) 0.00006(7) -0.00062(7) -0.00097(7)
P1 0.0269(3) 0.0246(3) 0.0263(3) 0.0007(2) 0.0013(2) -0.0007(2)
P2 0.0261(3) 0.0211(3) 0.0276(3) 0.0004(2) 0.0007(2) -0.0007(2)
Cl1 0.0545(4) 0.0373(3) 0.0355(3) 0.0065(3) -0.0146(3) -0.0157(3)
C1 0.0259(11) 0.0310(12) 0.0384(14) 0.0017(10) 0.0023(10) -0.0041(9)
C2 0.0313(12) 0.0360(13) 0.0346(14) 0.0043(11) -0.0065(10) -0.0057(10)
C3 0.0401(13) 0.0310(12) 0.0275(13) 0.0005(10) -0.0033(10) -0.0077(10)
C4 0.0287(12) 0.0327(13) 0.0450(15) 0.0099(11) -0.0037(11) 0.0011(10)
C5 0.0346(12) 0.0270(11) 0.0378(14) 0.0041(11) -0.0035(10) 0.0017(10)
C6 0.0396(13) 0.0320(13) 0.0467(16) -0.0042(12) 0.0025(11) 0.0085(11)
C7 0.0681(18) 0.0324(14) 0.0501(18) 0.0105(13) 0.0020(14) -0.0022(13)
C8 0.0447(15) 0.0381(14) 0.0566(18) -0.0006(13) -0.0148(13) 0.0099(12)
C9 0.0471(14) 0.0432(14) 0.0341(14) -0.0040(12) 0.0113(11) -0.0023(12)
C10 0.0618(18) 0.0535(17) 0.0529(19) -0.0161(14) 0.0201(15) 0.0090(14)
C11 0.0580(17) 0.070(2) 0.0451(17) 0.0000(15) 0.0241(14) -0.0072(15)
C12 0.0676(18) 0.0645(19) 0.0308(15) -0.0091(14) 0.0067(13) -0.0082(15)
C13 0.0285(11) 0.0274(11) 0.0296(12) 0.0006(10) 0.0025(9) -0.0020(9)
C14 0.0397(13) 0.0337(12) 0.0292(13) 0.0049(11) 0.0022(10) -0.0041(10)
C15 0.0451(14) 0.0454(15) 0.0313(14) 0.0060(12) -0.0030(11) -0.0088(12)
C16 0.0418(14) 0.0626(17) 0.0293(14) -0.0036(13) 0.0017(11) -0.0125(13)
C17 0.0341(13) 0.0475(15) 0.0371(15) -0.0135(12) 0.0036(11) -0.0030(11)
C18 0.0316(12) 0.0343(13) 0.0346(14) -0.0059(11) 0.0053(10) -0.0022(10)
C19 0.0332(12) 0.0226(11) 0.0272(12) 0.0014(9) 0.0002(9) 0.0007(9)
C20 0.0326(12) 0.0301(12) 0.0432(15) -0.0031(11) 0.0030(11) 0.0024(10)
C21 0.0382(13) 0.0355(13) 0.0584(18) -0.0053(13) 0.0009(12) 0.0101(11)
C22 0.0634(18) 0.0347(14) 0.0550(18) -0.0086(13) 0.0136(14) 0.0111(13)
C23 0.0614(16) 0.0279(13) 0.0392(15) -0.0087(11) -0.0062(12) 0.0062(12)
C24 0.0492(14) 0.0264(12) 0.0346(14) -0.0021(10) -0.0055(11) 0.0042(10)
C25 0.0276(11) 0.0240(11) 0.0354(13) 0.0002(10) -0.0005(9) -0.0003(9)
C26 0.0289(12) 0.0322(12) 0.0417(14) 0.0035(11) 0.0005(10) -0.0051(10)
C27 0.0291(12) 0.0385(14) 0.0534(17) 0.0049(12) -0.0026(11) -0.0088(10)
C28 0.0280(13) 0.0501(16) 0.067(2) -0.0026(14) 0.0008(12) -0.0009(12)
C29 0.0325(13) 0.0345(13) 0.0676(19) 0.0034(13) -0.0047(13) 0.0059(11)
C30 0.0306(12) 0.0268(12) 0.0528(16) 0.0018(11) -0.0007(11) 0.0016(10)
C101 0.0642(18) 0.0438(15) 0.0305(14) -0.0012(12) -0.0123(13) 0.0124(13)
F101 0.058(4) 0.052(4) 0.047(4) -0.002(3) -0.002(3) 0.002(3)
C102 0.0495(16) 0.0627(18) 0.0354(15) 0.0044(14) -0.0067(12) 0.0063(14)
F102 0.060(2) 0.112(3) 0.061(2) 0.010(2) -0.0015(18) 0.014(2)
C103 0.0631(18) 0.0425(15) 0.0382(16) 0.0057(13) -0.0141(14) -0.0077(13)
F103 0.078(5) 0.066(4) 0.057(4) 0.006(4) 0.002(4) -0.023(4)

loop_
_atom_type_symbol
_atom_type_description
_atom_type_scat_dispersion_real
_atom_type_scat_dispersion_imag
_atom_type_scat_source
C C 0.0033 0.0016 'International Tables Vol C Tables 4.2.6.8 and 6.1.1.4'
H H 0.0000 0.0000 'International Tables Vol C Tables 4.2.6.8 and 6.1.1.4'
P P 0.1023 0.0942 'International Tables Vol C Tables 4.2.6.8 and 6.1.1.4'
Cl Cl 0.1484 0.1585 'International Tables Vol C Tables 4.2.6.8 and 6.1.1.4'
Rh Rh -1.1178 0.9187 'International Tables Vol C Tables 4.2.6.8 and 6.1.1.4'
F F 0.0171 0.0103 'International Tables Vol C Tables 4.2.6.8 and 6.1.1.4'

loop_
_geom_angle_atom_site_label_1
_geom_angle_atom_site_label_2
_geom_angle_atom_site_label_3
_geom_angle
_geom_angle_site_symmetry_1
_geom_angle_site_symmetry_3
C4 Rh1 C3 62.07(10) . .
C4 Rh1 P1 82.51(7) . .
C3 Rh1 P1 81.93(7) . .
C4 Rh1 P2 96.15(7) . .
C3 Rh1 P2 95.47(7) . .
P1 Rh1 P2 177.40(2) . .
C4 Rh1 Cl1 138.81(8) . .
C3 Rh1 Cl1 157.48(7) . .
P1 Rh1 Cl1 91.88(2) . .
P2 Rh1 Cl1 90.60(2) . .
C1 P1 C5 107.03(10) . .
C1 P1 C9 105.74(11) . .
C5 P1 C9 109.03(11) . .
C1 P1 Rh1 96.79(7) . .
C5 P1 Rh1 116.51(8) . .
C9 P1 Rh1 119.63(8) . .
C25 P2 C19 103.96(10) . .
C25 P2 C13 109.55(10) . .
C19 P2 C13 101.59(10) . .
C25 P2 Rh1 107.62(7) . .
C19 P2 Rh1 114.99(7) . .
C13 P2 Rh1 118.16(7) . .
C2 C1 P1 105.13(14) . .
C3 C2 C4 89.67(17) . .
C3 C2 C1 112.55(19) . .
C4 C2 C1 110.3(2) . .
C2 C3 Rh1 94.24(15) . .
C2 C4 Rh1 94.25(14) . .
C7 C5 C6 107.6(2) . .
C7 C5 C8 110.4(2) . .
C6 C5 C8 106.2(2) . .
C7 C5 P1 113.56(17) . .
C6 C5 P1 109.55(16) . .
C8 C5 P1 109.15(16) . .
C10 C9 C11 108.0(2) . .
C10 C9 C12 108.0(2) . .
C11 C9 C12 109.1(2) . .
C10 C9 P1 106.68(18) . .
C11 C9 P1 113.57(18) . .
C12 C9 P1 111.20(17) . .
C18 C13 C14 108.62(19) . .
C18 C13 P2 112.93(15) . .
C14 C13 P2 117.76(15) . .
C15 C14 C13 110.36(19) . .
C16 C15 C14 112.7(2) . .
C17 C16 C15 112.1(2) . .
C16 C17 C18 111.5(2) . .
C17 C18 C13 110.53(19) . .
C24 C19 C20 109.65(19) . .
C24 C19 P2 114.38(15) . .
C20 C19 P2 110.82(15) . .
C21 C20 C19 111.09(19) . .
C22 C21 C20 111.0(2) . .
C21 C22 C23 111.1(2) . .
C22 C23 C24 111.4(2) . .
C19 C24 C23 110.82(19) . .
C26 C25 C30 110.03(18) . .
C26 C25 P2 118.76(15) . .
C30 C25 P2 113.32(15) . .
C27 C26 C25 109.87(19) . .
C28 C27 C26 111.3(2) . .
C29 C28 C27 111.6(2) . .
C28 C29 C30 111.1(2) . .
C29 C30 C25 109.68(19) . .
C103 C101 C102 119.1(3) 7_556 .
C103 C101 F101 131.5(4) 7_556 .
C102 C101 F101 109.4(4) . .
F102 C102 C101 117.6(3) . .
F102 C102 C103 120.8(3) . .
C101 C102 C103 121.6(3) . .
F103 C103 C101 127.9(4) . 7_556
F103 C103 C102 112.4(4) . .
C101 C103 C102 119.3(3) 7_556 .

loop_
_geom_bond_atom_site_label_1
_geom_bond_atom_site_label_2
_geom_bond_distance
_geom_bond_site_symmetry_2
Rh1 C4 2.081(2) .
Rh1 C3 2.083(2) .
Rh1 P1 2.3477(6) .
Rh1 P2 2.3504(6) .
Rh1 Cl1 2.4401(6) .
P1 C1 1.850(2) .
P1 C5 1.890(2) .
P1 C9 1.895(2) .
P2 C25 1.852(2) .
P2 C19 1.857(2) .
P2 C13 1.864(2) .
C1 C2 1.534(3) .
C2 C3 1.521(3) .
C2 C4 1.524(3) .
C5 C7 1.533(3) .
C5 C6 1.534(3) .
C5 C8 1.541(3) .
C9 C10 1.530(4) .
C9 C11 1.540(4) .
C9 C12 1.543(4) .
C13 C18 1.537(3) .
C13 C14 1.543(3) .
C14 C15 1.527(3) .
C15 C16 1.521(4) .
C16 C17 1.519(4) .
C17 C18 1.527(3) .
C19 C24 1.528(3) .
C19 C20 1.536(3) .
C20 C21 1.531(3) .
C21 C22 1.515(4) .
C22 C23 1.525(4) .
C23 C24 1.531(3) .
C25 C26 1.534(3) .
C25 C30 1.544(3) .
C26 C27 1.530(3) .
C27 C28 1.529(4) .
C28 C29 1.517(4) .
C29 C30 1.533(3) .
C101 C103 1.371(4) 7_556
C101 C102 1.374(4) .
C101 F101 1.398(7) .
C102 F102 1.317(5) .
C102 C103 1.377(4) .
C103 F103 1.292(7) .
C103 C101 1.371(4) 7_556
